data_4112065
loop_
_publ_author_name
'Xuan Jiang'
'John C. Bollinger'
'Dongwhan Lee'

_publ_section_title
;
 How Bulky Is a Bulky Ligand: Energetic Consequences of Steric Constraint
 in Ligand-Directed Cluster Assembly and Disassembly
;
_journal_name_full 'Journal of the American Chemical Society'
_journal_page_first 15678
_journal_page_last 15679
_journal_paper_doi 10.1021/ja055225u
_journal_volume 127
_journal_year 2005
_chemical_formula_moiety 'C46 H44 Cu2 N6 O4'
_chemical_formula_sum 'C46 H44 Cu2 N6 O4'
_chemical_formula_weight 871.95
_chemical_name_systematic
;
 ?
;
_space_group_IT_number 14
_symmetry_cell_setting monoclinic
_symmetry_space_group_name_Hall '-P 2yn'
_symmetry_space_group_name_H-M 'P 1 21/n 1'
_atom_sites_solution_hydrogens difmap
_atom_sites_solution_primary direct
_atom_sites_solution_secondary difmap
_audit_creation_method SHELXL-97
_cell_angle_alpha 90.00
_cell_angle_beta 106.838(11)
_cell_angle_gamma 90.00
_cell_formula_units_Z 2
_cell_length_a 8.2608(13)
_cell_length_b 18.579(3)
_cell_length_c 13.608(3)
_cell_measurement_reflns_used 989
_cell_measurement_temperature 122(2)
_cell_measurement_theta_max 39.24
_cell_measurement_theta_min 3.82
_cell_volume 1999.0(6)
_computing_cell_refinement 'SAINT 6.45A (Bruker, 2004)'
_computing_data_collection 'SMART 5.630 (Bruker, 2003)'
_computing_data_reduction 'SAINT 6.45A (Bruker, 2004)'
_computing_structure_refinement 'SHELXL-97 (Sheldrick, 1997)'
_computing_structure_solution 'SHELXS-97 (Sheldrick, 1990)'
_diffrn_ambient_temperature 122(2)
_diffrn_detector 'CCD area detector'
_diffrn_detector_area_resol_mean 44.52
_diffrn_detector_type 'Bruker SMART 6000'
_diffrn_measured_fraction_theta_full 0.998
_diffrn_measured_fraction_theta_max 0.998
_diffrn_measurement_details '   0.30 degree frames measured for   5.17 seconds each'
_diffrn_measurement_device 'three-circle goniometer with fixed chi'
_diffrn_measurement_device_type 'Bruker Platform goniometer'
_diffrn_measurement_method '\w scans'
_diffrn_radiation_monochromator graphite
_diffrn_radiation_source 'normal-focus sealed tube'
_diffrn_radiation_type MoK\a
_diffrn_radiation_wavelength 0.71073
_diffrn_reflns_av_R_equivalents 0.0473
_diffrn_reflns_av_sigmaI/netI 0.0287
_diffrn_reflns_limit_h_max 14
_diffrn_reflns_limit_h_min -14
_diffrn_reflns_limit_k_max 33
_diffrn_reflns_limit_k_min -33
_diffrn_reflns_limit_l_max 24
_diffrn_reflns_limit_l_min -24
_diffrn_reflns_number 93615
_diffrn_reflns_theta_full 40.02
_diffrn_reflns_theta_max 40.02
_diffrn_reflns_theta_min 2.19
_diffrn_standards_decay_% 0.
_diffrn_standards_interval_time 313
_diffrn_standards_number 372
_exptl_absorpt_coefficient_mu 1.117
_exptl_absorpt_correction_T_max 0.8786
_exptl_absorpt_correction_T_min 0.6126
_exptl_absorpt_correction_type gaussian
_exptl_absorpt_process_details 'Face-indexed absorption correction via XPREP 6.12 (Bruker, 2001)'
_exptl_crystal_colour red
_exptl_crystal_density_diffrn 1.449
_exptl_crystal_description rod
_exptl_crystal_F_000 904
_exptl_crystal_size_max 0.60
_exptl_crystal_size_mid 0.15
_exptl_crystal_size_min 0.14
_refine_diff_density_max 0.694
_refine_diff_density_min -0.315
_refine_diff_density_rms 0.086
_refine_ls_extinction_method none
_refine_ls_goodness_of_fit_ref 1.066
_refine_ls_hydrogen_treatment refall
_refine_ls_matrix_type full
_refine_ls_number_parameters 350
_refine_ls_number_reflns 12377
_refine_ls_number_restraints 0
_refine_ls_restrained_S_all 1.066
_refine_ls_R_factor_all 0.0503
_refine_ls_R_factor_gt 0.0324
_refine_ls_shift/su_max 0.003
_refine_ls_shift/su_mean 0.000
_refine_ls_structure_factor_coef Fsqd
_refine_ls_weighting_details
; calc
   [\s^2^(Fo^2^)+0.6*Fo^2^+(0.04Fo^2^)^2^]^-1^
;
_refine_ls_weighting_scheme calc
_refine_ls_wR_factor_gt 0.0802
_refine_ls_wR_factor_ref 0.0901
_reflns_number_gt 9611
_reflns_number_total 12377
_reflns_threshold_expression 'I > 2\s(I)'
_cod_data_source_file ja055225usi20050801_051508.cif
_cod_data_source_block 05050
_cod_original_cell_volume 1998.9(6)
_cod_original_sg_symbol_H-M 'P 21/n'
_cod_database_code 4112065

loop_
_symmetry_equiv_pos_as_xyz
'x, y, z'
'-x+1/2, y+1/2, -z+1/2'
'-x, -y, -z'
'x-1/2, -y-1/2, z-1/2'

loop_
_atom_site_label
_atom_site_type_symbol
_atom_site_fract_x
_atom_site_fract_y
_atom_site_fract_z
_atom_site_U_iso_or_equiv
_atom_site_adp_type
_atom_site_occupancy
_atom_site_symmetry_multiplicity
_atom_site_calc_flag
Cu1 Cu 0.510682(15) 0.551125(6) 0.442694(8) 0.01314(3) Uani 1 1 d
N2 N 0.44473(10) 0.60983(4) 0.53810(5) 0.01251(11) Uani 1 1 d
C3 C 0.47051(11) 0.68519(4) 0.52821(6) 0.01238(12) Uani 1 1 d
C4 C 0.35788(12) 0.72399(5) 0.44858(7) 0.01462(13) Uani 1 1 d
C5 C 0.21430(13) 0.68626(5) 0.37224(7) 0.01910(15) Uani 1 1 d
C6 C 0.38773(14) 0.79742(5) 0.43973(8) 0.01939(16) Uani 1 1 d
C7 C 0.52646(15) 0.83140(5) 0.50510(8) 0.02194(18) Uani 1 1 d
C8 C 0.64179(13) 0.79179(5) 0.58052(8) 0.01998(16) Uani 1 1 d
C9 C 0.61653(11) 0.71826(5) 0.59205(7) 0.01515(13) Uani 1 1 d
C10 C 0.74927(13) 0.67395(6) 0.66631(8) 0.02089(16) Uani 1 1 d
C11 C 0.41073(10) 0.58478(4) 0.62222(6) 0.01133(12) Uani 1 1 d
C12 C 0.35189(10) 0.63760(4) 0.68871(6) 0.01217(12) Uani 1 1 d
C13 C 0.21666(11) 0.68345(5) 0.64223(7) 0.01538(13) Uani 1 1 d
C14 C 0.16771(12) 0.73734(5) 0.69854(8) 0.01791(15) Uani 1 1 d
C15 C 0.25468(13) 0.74426(5) 0.80158(8) 0.01823(16) Uani 1 1 d
N16 N 0.21007(14) 0.80429(5) 0.85895(8) 0.02460(18) Uani 1 1 d
O17 O 0.31446(14) 0.82345(5) 0.93886(8) 0.0335(2) Uani 1 1 d
O18 O 0.07111(13) 0.83271(4) 0.82329(8) 0.03105(19) Uani 1 1 d
C19 C 0.38445(13) 0.69793(5) 0.85125(7) 0.01838(15) Uani 1 1 d
C20 C 0.43183(12) 0.64414(5) 0.79411(7) 0.01506(13) Uani 1 1 d
N21 N 0.42571(10) 0.51521(4) 0.64530(6) 0.01331(11) Uani 1 1 d
C22 C 0.38476(11) 0.48717(4) 0.73326(6) 0.01320(12) Uani 1 1 d
C23 C 0.21586(12) 0.47300(5) 0.72987(7) 0.01701(14) Uani 1 1 d
C24 C 0.07385(14) 0.49094(6) 0.63572(9) 0.02366(18) Uani 1 1 d
C25 C 0.18389(15) 0.43992(6) 0.81484(9) 0.02429(19) Uani 1 1 d
C26 C 0.31487(17) 0.42128(6) 0.90082(8) 0.0265(2) Uani 1 1 d
C27 C 0.48077(15) 0.43543(6) 0.90314(8) 0.02188(18) Uani 1 1 d
C28 C 0.51823(12) 0.46779(5) 0.81978(7) 0.01590(14) Uani 1 1 d
C29 C 0.69944(13) 0.48103(6) 0.82248(9) 0.02192(17) Uani 1 1 d
H5A H 0.159(2) 0.7183(10) 0.3175(13) 0.030(4) Uiso 1 1 d
H5B H 0.132(2) 0.6682(10) 0.4029(14) 0.034(4) Uiso 1 1 d
H5C H 0.259(2) 0.6456(10) 0.3420(14) 0.038(5) Uiso 1 1 d
H6 H 0.314(2) 0.8235(10) 0.3880(14) 0.034(4) Uiso 1 1 d
H7 H 0.545(2) 0.8825(9) 0.4957(13) 0.027(4) Uiso 1 1 d
H8 H 0.740(2) 0.8122(10) 0.6245(13) 0.033(4) Uiso 1 1 d
H10A H 0.841(2) 0.7019(10) 0.7075(13) 0.032(4) Uiso 1 1 d
H10B H 0.705(2) 0.6471(9) 0.7120(13) 0.027(4) Uiso 1 1 d
H10C H 0.797(2) 0.6395(11) 0.6322(14) 0.040(5) Uiso 1 1 d
H13 H 0.1626(19) 0.6810(9) 0.5675(12) 0.023(4) Uiso 1 1 d
H14 H 0.082(2) 0.7698(9) 0.6706(12) 0.027(4) Uiso 1 1 d
H19 H 0.4321(17) 0.7026(8) 0.9181(10) 0.012(3) Uiso 1 1 d
H20 H 0.5213(19) 0.6137(8) 0.8267(11) 0.019(3) Uiso 1 1 d
H24A H -0.037(2) 0.4748(10) 0.6386(14) 0.034(4) Uiso 1 1 d
H24B H 0.099(2) 0.4721(11) 0.5786(15) 0.037(5) Uiso 1 1 d
H24C H 0.063(2) 0.5404(10) 0.6285(16) 0.037(5) Uiso 1 1 d
H25 H 0.068(2) 0.4304(10) 0.8104(14) 0.034(4) Uiso 1 1 d
H26 H 0.290(2) 0.3996(10) 0.9569(13) 0.033(4) Uiso 1 1 d
H27 H 0.565(2) 0.4232(10) 0.9598(14) 0.035(5) Uiso 1 1 d
H29A H 0.721(2) 0.5248(10) 0.8007(14) 0.033(4) Uiso 1 1 d
H29B H 0.772(2) 0.4760(11) 0.8882(16) 0.043(5) Uiso 1 1 d
H29C H 0.730(3) 0.4514(12) 0.7772(19) 0.055(7) Uiso 1 1 d

loop_
_atom_site_aniso_label
_atom_site_aniso_U_11
_atom_site_aniso_U_22
_atom_site_aniso_U_33
_atom_site_aniso_U_23
_atom_site_aniso_U_13
_atom_site_aniso_U_12
Cu1 0.01984(5) 0.00983(4) 0.01221(4) -0.00018(3) 0.00852(4) 0.00211(3)
N2 0.0181(3) 0.0097(2) 0.0119(3) 0.0004(2) 0.0076(2) 0.0012(2)
C3 0.0165(3) 0.0098(3) 0.0128(3) -0.0003(2) 0.0073(2) 0.0008(2)
C4 0.0193(3) 0.0117(3) 0.0141(3) 0.0008(2) 0.0068(3) 0.0020(3)
C5 0.0214(4) 0.0176(4) 0.0165(4) 0.0006(3) 0.0027(3) 0.0015(3)
C6 0.0283(4) 0.0119(3) 0.0190(4) 0.0024(3) 0.0085(3) 0.0028(3)
C7 0.0320(5) 0.0113(3) 0.0252(4) -0.0001(3) 0.0124(4) -0.0015(3)
C8 0.0242(4) 0.0156(4) 0.0215(4) -0.0032(3) 0.0089(3) -0.0056(3)
C9 0.0173(3) 0.0145(3) 0.0152(3) -0.0006(3) 0.0072(3) -0.0014(3)
C10 0.0178(4) 0.0253(4) 0.0188(4) 0.0028(3) 0.0041(3) -0.0003(3)
C11 0.0138(3) 0.0099(3) 0.0113(3) -0.0006(2) 0.0053(2) 0.0005(2)
C12 0.0154(3) 0.0100(3) 0.0131(3) -0.0006(2) 0.0071(2) 0.0005(2)
C13 0.0167(3) 0.0148(3) 0.0167(3) 0.0002(3) 0.0081(3) 0.0029(3)
C14 0.0211(4) 0.0133(3) 0.0241(4) 0.0008(3) 0.0140(3) 0.0035(3)
C15 0.0269(4) 0.0114(3) 0.0231(4) -0.0035(3) 0.0180(3) -0.0015(3)
N16 0.0404(5) 0.0118(3) 0.0330(4) -0.0040(3) 0.0286(4) -0.0023(3)
O17 0.0510(6) 0.0240(4) 0.0353(5) -0.0149(3) 0.0278(4) -0.0089(4)
O18 0.0485(5) 0.0166(3) 0.0412(5) 0.0030(3) 0.0339(4) 0.0088(3)
C19 0.0273(4) 0.0148(3) 0.0165(3) -0.0041(3) 0.0118(3) -0.0031(3)
C20 0.0205(4) 0.0125(3) 0.0134(3) -0.0012(2) 0.0068(3) 0.0002(3)
N21 0.0194(3) 0.0101(3) 0.0130(3) 0.0007(2) 0.0087(2) 0.0014(2)
C22 0.0189(3) 0.0101(3) 0.0127(3) 0.0001(2) 0.0079(3) 0.0003(2)
C23 0.0200(4) 0.0146(3) 0.0190(4) -0.0004(3) 0.0096(3) -0.0018(3)
C24 0.0191(4) 0.0220(4) 0.0281(5) 0.0013(4) 0.0040(4) -0.0021(3)
C25 0.0284(5) 0.0236(4) 0.0266(5) 0.0022(3) 0.0171(4) -0.0037(4)
C26 0.0406(6) 0.0241(5) 0.0204(4) 0.0045(3) 0.0178(4) -0.0028(4)
C27 0.0342(5) 0.0182(4) 0.0138(4) 0.0029(3) 0.0079(3) 0.0007(3)
C28 0.0225(4) 0.0121(3) 0.0137(3) 0.0007(2) 0.0063(3) 0.0012(3)
C29 0.0198(4) 0.0209(4) 0.0241(4) 0.0023(3) 0.0050(3) 0.0038(3)

loop_
_atom_type_symbol
_atom_type_description
_atom_type_scat_dispersion_real
_atom_type_scat_dispersion_imag
_atom_type_scat_source
C C 0.0033 0.0016 'International Tables Vol C Tables 4.2.6.8 and 6.1.1.4'
H H 0.0000 0.0000 'International Tables Vol C Tables 4.2.6.8 and 6.1.1.4'
N N 0.0061 0.0033 'International Tables Vol C Tables 4.2.6.8 and 6.1.1.4'
O O 0.0106 0.0060 'International Tables Vol C Tables 4.2.6.8 and 6.1.1.4'
Cu Cu 0.3201 1.2651 'International Tables Vol C Tables 4.2.6.8 and 6.1.1.4'

loop_
_exptl_crystal_face_index_h
_exptl_crystal_face_index_k
_exptl_crystal_face_index_l
_exptl_crystal_face_perp_dist
0.00 -1.00 1.00 0.0750
0.00 1.00 -1.00 0.0740
0.00 1.00 1.00 0.0720
0.00 -1.00 -1.00 0.0670
1.00 1.00 0.00 0.2890
-4.00 1.00 -1.00 0.3220
1.00 -1.00 0.00 0.3040

loop_
_geom_angle_atom_site_label_1
_geom_angle_atom_site_label_2
_geom_angle_atom_site_label_3
_geom_angle
_geom_angle_site_symmetry_1
_geom_angle_site_symmetry_3
N2 Cu1 N21 174.60(3) . 3_666
N2 Cu1 Cu1 85.61(3) . 3_666
N21 Cu1 Cu1 89.00(3) 3_666 3_666
C11 N2 C3 119.69(7) . .
C11 N2 Cu1 124.03(6) . .
C3 N2 Cu1 114.82(5) . .
C4 C3 C9 120.65(8) . .
C4 C3 N2 119.46(8) . .
C9 C3 N2 119.62(8) . .
C6 C4 C3 118.24(9) . .
C6 C4 C5 121.25(8) . .
C3 C4 C5 120.45(8) . .
C7 C6 C4 121.61(9) . .
C6 C7 C8 119.72(9) . .
C7 C8 C9 120.48(9) . .
C8 C9 C3 119.12(8) . .
C8 C9 C10 120.48(9) . .
C3 C9 C10 120.26(8) . .
N21 C11 N2 120.84(7) . .
N21 C11 C12 121.06(7) . .
N2 C11 C12 118.09(7) . .
C20 C12 C13 119.17(8) . .
C20 C12 C11 122.22(7) . .
C13 C12 C11 118.57(7) . .
C14 C13 C12 120.67(9) . .
C15 C14 C13 118.48(9) . .
C14 C15 C19 122.46(8) . .
C14 C15 N16 118.21(9) . .
C19 C15 N16 119.31(9) . .
O18 N16 O17 124.12(9) . .
O18 N16 C15 117.79(10) . .
O17 N16 C15 118.08(10) . .
C15 C19 C20 118.44(9) . .
C19 C20 C12 120.65(9) . .
C11 N21 C22 121.55(7) . .
C11 N21 Cu1 120.50(6) . 3_666
C22 N21 Cu1 117.84(6) . 3_666
C28 C22 C23 120.58(8) . .
C28 C22 N21 118.34(8) . .
C23 C22 N21 120.81(8) . .
C25 C23 C22 118.51(9) . .
C25 C23 C24 120.92(9) . .
C22 C23 C24 120.55(8) . .
C26 C25 C23 121.20(10) . .
C27 C26 C25 119.73(9) . .
C26 C27 C28 120.90(10) . .
C27 C28 C22 119.08(9) . .
C27 C28 C29 120.20(9) . .
C22 C28 C29 120.72(8) . .
C4 C5 H5A 110.4(10) . .
C4 C5 H5B 112.4(11) . .
H5A C5 H5B 108.8(15) . .
C4 C5 H5C 109.3(11) . .
H5A C5 H5C 107.6(15) . .
H5B C5 H5C 108.3(15) . .
C7 C6 H6 119.6(11) . .
C4 C6 H6 118.8(11) . .
C6 C7 H7 119.5(10) . .
C8 C7 H7 120.8(10) . .
C7 C8 H8 122.6(11) . .
C9 C8 H8 117.0(11) . .
C9 C10 H10A 113.4(11) . .
C9 C10 H10B 112.5(10) . .
H10A C10 H10B 106.9(14) . .
C9 C10 H10C 111.6(11) . .
H10A C10 H10C 106.7(15) . .
H10B C10 H10C 105.2(15) . .
C14 C13 H13 119.0(9) . .
C12 C13 H13 120.0(9) . .
C15 C14 H14 117.9(10) . .
C13 C14 H14 123.6(10) . .
C15 C19 H19 119.4(9) . .
C20 C19 H19 122.1(9) . .
C19 C20 H20 118.8(9) . .
C12 C20 H20 120.5(9) . .
C23 C24 H24A 114.0(11) . .
C23 C24 H24B 108.7(12) . .
H24A C24 H24B 111.0(16) . .
C23 C24 H24C 109.7(12) . .
H24A C24 H24C 104.5(16) . .
H24B C24 H24C 108.7(17) . .
C26 C25 H25 121.9(11) . .
C23 C25 H25 116.9(11) . .
C27 C26 H26 120.7(11) . .
C25 C26 H26 119.6(11) . .
C26 C27 H27 118.7(12) . .
C28 C27 H27 120.4(12) . .
C28 C29 H29A 115.6(11) . .
C28 C29 H29B 111.5(12) . .
H29A C29 H29B 105.9(16) . .
C28 C29 H29C 110.5(15) . .
H29A C29 H29C 101.6(17) . .
H29B C29 H29C 111.4(19) . .

loop_
_geom_bond_atom_site_label_1
_geom_bond_atom_site_label_2
_geom_bond_distance
_geom_bond_site_symmetry_2
Cu1 N2 1.8926(7) .
Cu1 N21 1.8956(7) 3_666
Cu1 Cu1 2.4964(4) 3_666
N2 C11 1.3386(11) .
N2 C3 1.4284(11) .
C3 C4 1.4055(12) .
C3 C9 1.4071(12) .
C4 C6 1.3977(13) .
C4 C5 1.5045(13) .
C6 C7 1.3830(15) .
C7 C8 1.3915(15) .
C8 C9 1.3976(13) .
C9 C10 1.5030(14) .
C11 N21 1.3275(11) .
C11 C12 1.5075(11) .
C12 C20 1.3997(12) .
C12 C13 1.4016(12) .
C13 C14 1.3901(12) .
C14 C15 1.3839(15) .
C15 C19 1.3881(15) .
C15 N16 1.4683(12) .
N16 O18 1.2286(14) .
N16 O17 1.2286(15) .
C19 C20 1.3902(13) .
N21 C22 1.4329(11) .
N21 Cu1 1.8956(7) 3_666
C22 C28 1.4068(13) .
C22 C23 1.4074(13) .
C23 C25 1.4005(14) .
C23 C24 1.5026(15) .
C25 C26 1.3878(18) .
C26 C27 1.3868(17) .
C27 C28 1.3954(13) .
C28 C29 1.5069(15) .
C5 H5A 0.959(17) .
C5 H5B 0.957(18) .
C5 H5C 0.982(19) .
C6 H6 0.925(18) .
C7 H7 0.977(17) .
C8 H8 0.936(18) .
C10 H10A 0.953(18) .
C10 H10B 0.949(17) .
C10 H10C 0.94(2) .
C13 H13 0.987(16) .
C14 H14 0.922(17) .
C19 H19 0.885(13) .
C20 H20 0.934(15) .
C24 H24A 0.971(18) .
C24 H24B 0.93(2) .
C24 H24C 0.925(19) .
C25 H25 0.958(19) .
C26 H26 0.937(18) .
C27 H27 0.904(18) .
C29 H29A 0.902(19) .
C29 H29B 0.93(2) .
C29 H29C 0.91(2) .
